data_7105251
loop_
_publ_author_name
'Wang, Chao'
'Chen, Xiao-Hua'
'Zhou, Shi-Ming'
'Gong, Liu-Zhu'

_publ_section_title
;
 Asymmetric organocatalytic formal double-arylation of azomethines for the
 synthesis of highly enantiomerically enriched isoindolines
;
_journal_coden_ASTM CHCOFS
_journal_issue 8
_journal_name_full
;
 Chemical Communications (Cambridge, United Kingdom)
;
_journal_page_first 1275
_journal_page_last 1277
_journal_paper_doi 10.1039/b917246g
_journal_volume 46
_journal_year 2010
_chemical_absolute_configuration ad
_chemical_formula_sum 'C24 H21 Cl2 N O6'
_chemical_formula_weight 490.32
_space_group_IT_number 4
_symmetry_cell_setting monoclinic
_symmetry_space_group_name_Hall 'P 2yb'
_symmetry_space_group_name_H-M 'P 1 21 1'
_atom_sites_solution_hydrogens geom
_atom_sites_solution_primary direct
_atom_sites_solution_secondary difmap
_audit_creation_method SHELXL-97
_cell_angle_alpha 90.000(5)
_cell_angle_beta 94.055(5)
_cell_angle_gamma 90.000(5)
_cell_formula_units_Z 4
_cell_length_a 8.314(5)
_cell_length_b 22.630(5)
_cell_length_c 12.582(5)
_cell_measurement_reflns_used 23144
_cell_measurement_temperature 293(2)
_cell_measurement_theta_max 62.6295
_cell_measurement_theta_min 1.9465
_cell_volume 2361.3(18)
_computing_cell_refinement 'CrysAlisPro (Oxford Diffraction Ltd.)'
_computing_data_collection 'CrysAlisPro (Oxford Diffraction Ltd.)'
_computing_data_reduction 'CrysAlisPro (Oxford Diffraction Ltd.)'
_computing_molecular_graphics 'Ortep-3 (L. J. Farrugia, 2001)'
_computing_publication_material SHELXL-97
_computing_structure_refinement 'SHELXL-97 (Sheldrick, 1997)'
_computing_structure_solution 'SHELXS-97 (Sheldrick, 1997)'
_diffrn_ambient_temperature 293(2)
_diffrn_detector_area_resol_mean 15.9149
_diffrn_measured_fraction_theta_full 0.987
_diffrn_measured_fraction_theta_max 0.987
_diffrn_measurement_device_type 'Gemini S Ultra, Oxford Diffraction'
_diffrn_measurement_method '\w scans'
_diffrn_radiation_monochromator mirror
_diffrn_radiation_source 'Enhance Ultra (Cu) X-ray Source'
_diffrn_radiation_type CuK\a
_diffrn_radiation_wavelength 1.54184
_diffrn_reflns_av_R_equivalents 0.0201
_diffrn_reflns_av_sigmaI/netI 0.0149
_diffrn_reflns_limit_h_max 9
_diffrn_reflns_limit_h_min -9
_diffrn_reflns_limit_k_max 26
_diffrn_reflns_limit_k_min -26
_diffrn_reflns_limit_l_max 14
_diffrn_reflns_limit_l_min -14
_diffrn_reflns_number 29413
_diffrn_reflns_theta_full 62.78
_diffrn_reflns_theta_max 62.78
_diffrn_reflns_theta_min 3.52
_exptl_absorpt_coefficient_mu 2.820
_exptl_absorpt_correction_T_max 0.5509
_exptl_absorpt_correction_T_min 0.4137
_exptl_absorpt_correction_type multi-scan
_exptl_absorpt_process_details
;
CrysAlis RED, Oxford Diffraction Ltd.,
Version 1.171.32.24 (release 21-04-2008 CrysAlis171 .NET)
(compiled Apr 21 2008,18:23:10)
Empirical absorption correction using spherical harmonics,
implemented in SCALE3 ABSPACK scaling algorithm.
;
_exptl_crystal_colour colorless
_exptl_crystal_density_diffrn 1.379
_exptl_crystal_density_method 'not measured'
_exptl_crystal_description block
_exptl_crystal_F_000 1016
_exptl_crystal_size_max 0.38
_exptl_crystal_size_mid 0.26
_exptl_crystal_size_min 0.24
_refine_diff_density_max 0.471
_refine_diff_density_min -0.490
_refine_diff_density_rms 0.048
_refine_ls_abs_structure_details 'Flack H D (1983), Acta Cryst. A39, 876-881'
_refine_ls_abs_structure_Flack 0.016(19)
_refine_ls_extinction_method none
_refine_ls_goodness_of_fit_ref 1.001
_refine_ls_hydrogen_treatment mixed
_refine_ls_matrix_type full
_refine_ls_number_parameters 603
_refine_ls_number_reflns 7332
_refine_ls_number_restraints 61
_refine_ls_restrained_S_all 1.104
_refine_ls_R_factor_all 0.0594
_refine_ls_R_factor_gt 0.0571
_refine_ls_shift/su_max 0.000
_refine_ls_shift/su_mean 0.000
_refine_ls_structure_factor_coef Fsqd
_refine_ls_weighting_details 'calc w=1/[\s^2^(Fo^2^)+(0.0688P)^2^+1.9006P] where P=(Fo^2^+2Fc^2^)/3'
_refine_ls_weighting_scheme calc
_refine_ls_wR_factor_gt 0.1429
_refine_ls_wR_factor_ref 0.1447
_reflns_number_gt 6900
_reflns_number_total 7332
_reflns_threshold_expression >2sigma(I)
_cod_data_source_file b917246g.txt
_cod_data_source_block 080927-cu
_cod_original_sg_symbol_H-M 'P 21'
_cod_database_code 7105251

loop_
_symmetry_equiv_pos_as_xyz
'x, y, z'
'-x, y+1/2, -z'

loop_
_atom_site_label
_atom_site_type_symbol
_atom_site_fract_x
_atom_site_fract_y
_atom_site_fract_z
_atom_site_U_iso_or_equiv
_atom_site_adp_type
_atom_site_occupancy
_atom_site_symmetry_multiplicity
_atom_site_calc_flag
_atom_site_refinement_flags
_atom_site_disorder_assembly
_atom_site_disorder_group
Cl2 Cl 0.0688(2) 0.77915(7) 0.37046(13) 0.0981(5) Uani 1 1 d . . .
Cl4 Cl 0.6479(2) 0.65887(8) 0.87584(14) 0.1044(5) Uani 1 1 d . . .
Cl1 Cl 0.1434(4) 0.90098(8) 0.26706(16) 0.1521(11) Uani 1 1 d . . .
Cl3 Cl 0.5372(4) 0.53653(8) 0.78250(17) 0.1486(10) Uani 1 1 d . . .
O10 O 0.1700(4) 0.93884(14) 0.9403(3) 0.0722(8) Uani 1 1 d DU . .
O2 O 0.3254(4) 0.76237(15) 0.6130(2) 0.0675(8) Uani 1 1 d . . .
N1 N 0.4573(5) 0.64942(15) 0.3426(3) 0.0563(8) Uani 1 1 d D . .
O6 O 0.5949(5) 0.50677(17) 0.4283(3) 0.0866(10) Uani 1 1 d DU . .
O9 O 0.1017(4) 0.89618(14) 0.7817(3) 0.0679(8) Uani 1 1 d . . .
N2 N 0.2838(4) 0.79707(15) 0.8425(3) 0.0524(8) Uani 1 1 d D . .
O12 O 0.4954(4) 0.90240(17) 0.8498(3) 0.0799(10) Uani 1 1 d . . .
O8 O 0.3795(4) 0.66882(16) 1.1018(3) 0.0760(9) Uani 1 1 d . . .
O4 O 0.2626(5) 0.5445(2) 0.4946(3) 0.0970(11) Uani 1 1 d DU . .
C32 C 0.2868(5) 0.7088(2) 1.0764(3) 0.0553(10) Uani 1 1 d . . .
C34 C 0.2352(5) 0.81635(18) 1.0149(3) 0.0501(9) Uani 1 1 d . . .
H34 H 0.2648 0.8414 1.0767 0.060 Uiso 1 1 calc R . .
C28 C 0.1146(5) 0.7059(2) 1.1030(3) 0.0566(10) Uani 1 1 d . . .
O11 O 0.5263(5) 0.8778(2) 1.0194(3) 0.0947(13) Uani 1 1 d . . .
C36 C 0.3783(5) 0.75024(17) 0.8972(3) 0.0507(9) Uani 1 1 d . . .
H36 H 0.4930 0.7568 0.8879 0.061 Uiso 1 1 calc R . .
C12 C 0.3519(5) 0.69131(17) 0.3933(3) 0.0533(9) Uani 1 1 d D . .
H12 H 0.2396 0.6814 0.3717 0.064 Uiso 1 1 calc R . .
O5 O 0.6640(5) 0.56180(17) 0.2926(4) 0.0945(13) Uani 1 1 d . . .
C43 C 0.1687(5) 0.8958(2) 0.8682(4) 0.0564(9) Uani 1 1 d U . .
C10 C 0.5039(5) 0.62624(19) 0.5188(3) 0.0539(10) Uani 1 1 d . . .
H10 H 0.4804 0.5988 0.5758 0.065 Uiso 1 1 calc R . .
C11 C 0.4673(6) 0.59727(18) 0.4084(3) 0.0560(10) Uani 1 1 d . . .
C33 C 0.3446(5) 0.76154(18) 1.0184(3) 0.0496(9) Uani 1 1 d . . .
H33 H 0.4475 0.7734 1.0551 0.059 Uiso 1 1 calc R . .
C29 C 0.0061(5) 0.7506(2) 1.0700(3) 0.0574(10) Uani 1 1 d . . .
C37 C 0.3304(6) 0.69033(18) 0.8548(3) 0.0592(11) Uani 1 1 d . . .
C35 C 0.2828(5) 0.84752(17) 0.9134(3) 0.0489(9) Uani 1 1 d . . .
O7 O -0.0417(4) 0.83553(19) 0.9659(4) 0.0938(13) Uani 1 1 d . . .
C4 C 0.6025(5) 0.7427(2) 0.6089(3) 0.0544(10) Uani 1 1 d . . .
C8 C 0.4300(5) 0.73023(19) 0.5822(3) 0.0505(9) Uani 1 1 d . . .
C5 C 0.7202(5) 0.7031(2) 0.5798(3) 0.0587(10) Uani 1 1 d . . .
C22 C 0.5929(6) 0.55465(19) 0.3700(4) 0.0641(12) Uani 1 1 d . . .
C13 C 0.3858(6) 0.75379(18) 0.3553(3) 0.0581(11) Uani 1 1 d . . .
C6 C 0.8841(6) 0.7186(3) 0.6017(4) 0.0744(14) Uani 1 1 d . . .
H6 H 0.9655 0.6934 0.5822 0.089 Uiso 1 1 calc R . .
C9 C 0.3834(5) 0.67762(18) 0.5130(3) 0.0509(9) Uani 1 1 d D . .
H9 H 0.2822 0.6623 0.5376 0.061 Uiso 1 1 calc R . .
C30 C -0.1552(6) 0.7458(3) 1.0931(4) 0.0775(14) Uani 1 1 d . . .
H30 H -0.2289 0.7750 1.0713 0.093 Uiso 1 1 calc R . .
C46 C 0.4491(5) 0.8780(2) 0.9353(4) 0.0596(11) Uani 1 1 d . . .
C18 C 0.5388(7) 0.7701(2) 0.3332(4) 0.0715(13) Uani 1 1 d . . .
H18 H 0.6223 0.7431 0.3457 0.086 Uiso 1 1 calc R . .
C38 C 0.1697(7) 0.6778(2) 0.8266(4) 0.0728(13) Uani 1 1 d . . .
H38 H 0.0918 0.7068 0.8338 0.087 Uiso 1 1 calc R . .
C3 C 0.6477(6) 0.7949(3) 0.6609(4) 0.0717(13) Uani 1 1 d . . .
H3 H 0.5687 0.8209 0.6808 0.086 Uiso 1 1 calc R . .
O1 O 0.7864(5) 0.6134(2) 0.5036(5) 0.126(2) Uani 1 1 d . . .
C25 C -0.2041(7) 0.6975(3) 1.1484(5) 0.0860(17) Uani 1 1 d . . .
H25 H -0.3121 0.6939 1.1623 0.103 Uiso 1 1 calc R . .
C44 C 0.0783(7) 0.9917(2) 0.9098(4) 0.0743(10) Uani 1 1 d DU . .
H44A H -0.0259 0.9809 0.8758 0.089 Uiso 1 1 calc R . .
H44B H 0.1357 1.0150 0.8600 0.089 Uiso 1 1 calc R . .
C7 C 0.6812(6) 0.6459(2) 0.5305(4) 0.0691(12) Uani 1 1 d . . .
C40 C 0.2388(13) 0.5798(3) 0.7751(5) 0.109(3) Uani 1 1 d . . .
H40 H 0.2076 0.5429 0.7483 0.131 Uiso 1 1 calc R . .
C26 C -0.0970(7) 0.6540(3) 1.1839(4) 0.0816(15) Uani 1 1 d . . .
H26 H -0.1319 0.6227 1.2241 0.098 Uiso 1 1 calc R . .
C41 C 0.3968(12) 0.5913(2) 0.8015(4) 0.095(2) Uani 1 1 d . . .
C19 C 0.3078(6) 0.5621(2) 0.4015(4) 0.0615(11) Uani 1 1 d . . .
C16 C 0.4530(14) 0.8648(3) 0.2751(5) 0.113(3) Uani 1 1 d . . .
H16 H 0.4756 0.9019 0.2478 0.136 Uiso 1 1 calc R . .
C47 C 0.6360(7) 0.9420(3) 0.8652(5) 0.0921(18) Uani 1 1 d D . .
H47A H 0.6751 0.9513 0.7963 0.110 Uiso 1 1 calc R . .
H47B H 0.7216 0.9216 0.9069 0.110 Uiso 1 1 calc R . .
C48 C 0.5972(8) 0.9988(2) 0.9210(6) 0.107(2) Uani 1 1 d D . .
H48A H 0.6926 1.0227 0.9302 0.160 Uiso 1 1 calc R . .
H48B H 0.5588 0.9899 0.9894 0.160 Uiso 1 1 calc R . .
H48C H 0.5154 1.0199 0.8788 0.160 Uiso 1 1 calc R . .
C31 C 0.0574(5) 0.8030(2) 1.0114(4) 0.0597(10) Uani 1 1 d . . .
C1 C 0.9218(7) 0.7711(3) 0.6520(5) 0.0831(16) Uani 1 1 d . . .
H1 H 1.0296 0.7814 0.6649 0.100 Uiso 1 1 calc R . .
C42 C 0.4454(7) 0.6460(2) 0.8412(4) 0.0734(13) Uani 1 1 d . . .
C27 C 0.0621(6) 0.6571(2) 1.1597(4) 0.0696(12) Uani 1 1 d . . .
H27 H 0.1338 0.6271 1.1809 0.084 Uiso 1 1 calc R . .
C15 C 0.2976(11) 0.8510(2) 0.2966(4) 0.095(2) Uani 1 1 d . . .
C17 C 0.5734(10) 0.8250(3) 0.2932(5) 0.0943(19) Uani 1 1 d . . .
H17 H 0.6784 0.8346 0.2788 0.113 Uiso 1 1 calc R . .
C23 C 0.7037(8) 0.4621(3) 0.3889(5) 0.0952(13) Uani 1 1 d DU . .
H23A H 0.8153 0.4739 0.4030 0.114 Uiso 1 1 calc R . .
H23B H 0.6826 0.4564 0.3128 0.114 Uiso 1 1 calc R . .
C39 C 0.1243(10) 0.6229(3) 0.7882(5) 0.103(2) Uani 1 1 d . . .
H39 H 0.0160 0.6149 0.7710 0.123 Uiso 1 1 calc R . .
C2 C 0.8066(7) 0.8084(3) 0.6833(5) 0.0860(16) Uani 1 1 d . . .
H2 H 0.8356 0.8429 0.7198 0.103 Uiso 1 1 calc R . .
C14 C 0.2613(7) 0.7951(2) 0.3394(4) 0.0734(13) Uani 1 1 d . . .
C45 C 0.0568(8) 1.0268(3) 1.0104(4) 0.0890(12) Uani 1 1 d DU . .
H45A H -0.0052 1.0617 0.9930 0.134 Uiso 1 1 calc R . .
H45B H 0.1605 1.0379 1.0426 0.134 Uiso 1 1 calc R . .
H45C H 0.0013 1.0031 1.0595 0.134 Uiso 1 1 calc R . .
C24 C 0.6700(9) 0.4059(3) 0.4483(6) 0.1011(14) Uani 1 1 d DU . .
H24A H 0.7383 0.3749 0.4256 0.152 Uiso 1 1 calc R . .
H24B H 0.5591 0.3949 0.4337 0.152 Uiso 1 1 calc R . .
H24C H 0.6910 0.4123 0.5235 0.152 Uiso 1 1 calc R . .
O3 O 0.2353(5) 0.55210(17) 0.3181(3) 0.0895(11) Uani 1 1 d . . .
C20 C 0.1188(8) 0.5085(3) 0.4920(6) 0.1019(14) Uani 1 1 d DU . .
H20A H 0.0552 0.5140 0.4251 0.122 Uiso 1 1 calc R . .
H20B H 0.0534 0.5194 0.5498 0.122 Uiso 1 1 calc R . .
C21 C 0.1722(10) 0.4452(3) 0.5039(7) 0.1218(16) Uani 1 1 d DU . .
H21A H 0.0793 0.4199 0.5026 0.183 Uiso 1 1 calc R . .
H21B H 0.2349 0.4403 0.5704 0.183 Uiso 1 1 calc R . .
H21C H 0.2366 0.4348 0.4462 0.183 Uiso 1 1 calc R . .
H4 H 0.411(6) 0.639(2) 0.279(3) 0.075(15) Uiso 1 1 d D . .
H28 H 0.319(5) 0.804(2) 0.782(3) 0.057(13) Uiso 1 1 d D . .

loop_
_atom_site_aniso_label
_atom_site_aniso_U_11
_atom_site_aniso_U_22
_atom_site_aniso_U_33
_atom_site_aniso_U_23
_atom_site_aniso_U_13
_atom_site_aniso_U_12
Cl2 0.1005(10) 0.0987(11) 0.0944(10) -0.0121(8) 0.0019(8) 0.0346(9)
Cl4 0.1025(11) 0.1003(11) 0.1107(11) -0.0020(9) 0.0094(9) 0.0438(9)
Cl1 0.271(3) 0.0852(11) 0.0994(12) 0.0047(9) 0.0079(15) 0.0874(16)
Cl3 0.261(3) 0.0729(10) 0.1119(13) -0.0095(9) 0.0116(15) 0.0728(14)
O10 0.081(2) 0.0608(16) 0.073(2) -0.0032(12) -0.0069(16) 0.0000(13)
O2 0.0602(18) 0.079(2) 0.0640(18) -0.0175(16) 0.0105(14) 0.0046(16)
N1 0.076(2) 0.0445(18) 0.0494(19) 0.0017(15) 0.0101(17) -0.0044(17)
O6 0.090(2) 0.0803(18) 0.092(3) 0.0104(19) 0.028(2) -0.0065(17)
O9 0.071(2) 0.0630(19) 0.068(2) 0.0075(15) -0.0101(16) -0.0031(15)
N2 0.066(2) 0.0470(17) 0.0447(18) -0.0003(14) 0.0105(16) -0.0045(16)
O12 0.071(2) 0.095(3) 0.073(2) 0.0191(19) 0.0028(17) -0.0352(19)
O8 0.077(2) 0.077(2) 0.075(2) 0.0239(18) 0.0146(16) 0.0183(19)
O4 0.087(2) 0.133(2) 0.073(2) 0.015(2) 0.0149(19) -0.022(2)
C32 0.064(3) 0.058(2) 0.044(2) 0.0029(19) 0.0061(18) 0.001(2)
C34 0.054(2) 0.051(2) 0.046(2) 0.0000(17) 0.0084(17) 0.0029(18)
C28 0.061(2) 0.059(2) 0.050(2) 0.0025(19) 0.0069(18) -0.010(2)
O11 0.082(2) 0.129(3) 0.071(2) 0.004(2) -0.0083(19) -0.042(2)
C36 0.054(2) 0.049(2) 0.050(2) 0.0001(18) 0.0077(17) 0.0030(18)
C12 0.062(2) 0.046(2) 0.052(2) 0.0016(17) 0.0029(18) -0.0040(18)
O5 0.108(3) 0.070(2) 0.114(3) 0.006(2) 0.063(3) 0.001(2)
C43 0.052(2) 0.0603(18) 0.057(2) 0.0036(15) 0.0036(19) -0.0093(17)
C10 0.062(2) 0.046(2) 0.054(2) 0.0049(18) 0.0055(19) -0.0004(18)
C11 0.070(3) 0.041(2) 0.058(2) -0.0004(18) 0.016(2) -0.0054(18)
C33 0.049(2) 0.057(2) 0.0424(19) 0.0014(17) 0.0049(16) 0.0011(18)
C29 0.051(2) 0.069(3) 0.053(2) -0.004(2) 0.0107(18) -0.005(2)
C37 0.084(3) 0.045(2) 0.049(2) 0.0027(18) 0.010(2) 0.000(2)
C35 0.052(2) 0.045(2) 0.050(2) -0.0024(17) 0.0049(17) -0.0038(17)
O7 0.0548(19) 0.102(3) 0.126(3) 0.041(3) 0.018(2) 0.019(2)
C4 0.053(2) 0.065(3) 0.045(2) 0.0007(19) 0.0052(17) -0.001(2)
C8 0.052(2) 0.059(2) 0.0414(19) 0.0008(18) 0.0090(17) -0.0002(19)
C5 0.051(2) 0.068(3) 0.057(2) 0.000(2) 0.0047(19) -0.001(2)
C22 0.066(3) 0.044(2) 0.084(3) 0.003(2) 0.017(2) -0.009(2)
C13 0.088(3) 0.046(2) 0.040(2) -0.0044(17) 0.0026(19) 0.000(2)
C6 0.047(2) 0.088(4) 0.087(3) 0.003(3) -0.002(2) -0.001(2)
C9 0.050(2) 0.053(2) 0.050(2) -0.0004(18) 0.0099(17) -0.0046(17)
C30 0.058(3) 0.097(4) 0.079(3) -0.003(3) 0.017(2) -0.012(3)
C46 0.056(2) 0.054(2) 0.069(3) 0.002(2) 0.006(2) -0.0010(19)
C18 0.098(4) 0.059(3) 0.058(3) 0.000(2) 0.010(2) -0.010(3)
C38 0.091(4) 0.061(3) 0.065(3) 0.002(2) 0.004(2) -0.017(3)
C3 0.063(3) 0.085(3) 0.067(3) -0.015(3) 0.003(2) -0.006(3)
O1 0.065(2) 0.098(3) 0.215(6) -0.068(4) 0.002(3) 0.013(2)
C25 0.068(3) 0.104(4) 0.089(4) -0.008(3) 0.022(3) -0.028(3)
C44 0.0747(14) 0.0698(12) 0.0782(13) 0.0020(9) 0.0046(10) 0.0044(10)
C7 0.056(3) 0.065(3) 0.086(3) -0.006(2) 0.000(2) 0.008(2)
C40 0.201(9) 0.051(3) 0.074(4) -0.004(3) -0.002(5) -0.005(4)
C26 0.089(4) 0.079(4) 0.078(3) 0.000(3) 0.018(3) -0.028(3)
C41 0.175(7) 0.048(3) 0.061(3) -0.001(2) 0.006(4) 0.024(4)
C19 0.069(3) 0.050(2) 0.066(3) -0.002(2) 0.008(2) -0.003(2)
C16 0.222(9) 0.046(3) 0.076(4) -0.004(3) 0.045(5) -0.020(5)
C47 0.081(4) 0.097(4) 0.100(4) 0.008(3) 0.019(3) -0.028(3)
C48 0.099(5) 0.069(4) 0.151(6) 0.009(4) -0.007(4) -0.022(3)
C31 0.055(2) 0.064(3) 0.061(2) 0.001(2) 0.011(2) 0.004(2)
C1 0.057(3) 0.090(4) 0.100(4) -0.006(3) -0.011(3) -0.014(3)
C42 0.109(4) 0.058(3) 0.054(2) 0.005(2) 0.012(2) 0.015(3)
C27 0.082(3) 0.059(3) 0.069(3) 0.004(2) 0.010(2) -0.018(2)
C15 0.179(7) 0.050(3) 0.055(3) -0.007(2) 0.002(4) 0.027(4)
C17 0.150(6) 0.059(3) 0.077(4) -0.001(3) 0.027(4) -0.030(4)
C23 0.0952(16) 0.0928(15) 0.0980(16) -0.0020(10) 0.0088(11) 0.0045(10)
C39 0.142(6) 0.074(4) 0.089(4) 0.003(3) -0.017(4) -0.031(4)
C2 0.073(3) 0.088(4) 0.095(4) -0.013(3) -0.006(3) -0.019(3)
C14 0.111(4) 0.055(3) 0.054(3) -0.007(2) 0.003(2) 0.013(3)
C45 0.0926(16) 0.0847(15) 0.0900(15) -0.0077(10) 0.0080(11) 0.0085(10)
C24 0.1053(18) 0.0943(15) 0.1040(17) 0.0028(10) 0.0090(11) 0.0063(11)
O3 0.100(3) 0.079(2) 0.087(3) -0.002(2) -0.005(2) -0.028(2)
C20 0.0981(16) 0.1045(15) 0.1036(18) 0.0006(11) 0.0102(11) -0.0171(10)
C21 0.123(2) 0.1162(16) 0.127(2) 0.0011(11) 0.0091(11) -0.0017(11)

loop_
_atom_type_symbol
_atom_type_description
_atom_type_scat_dispersion_real
_atom_type_scat_dispersion_imag
_atom_type_scat_source
C C 0.0181 0.0091 'International Tables Vol C Tables 4.2.6.8 and 6.1.1.4'
H H 0.0000 0.0000 'International Tables Vol C Tables 4.2.6.8 and 6.1.1.4'
N N 0.0311 0.0180 'International Tables Vol C Tables 4.2.6.8 and 6.1.1.4'
O O 0.0492 0.0322 'International Tables Vol C Tables 4.2.6.8 and 6.1.1.4'
Cl Cl 0.3639 0.7018 'International Tables Vol C Tables 4.2.6.8 and 6.1.1.4'

loop_
_geom_angle_atom_site_label_1
_geom_angle_atom_site_label_2
_geom_angle_atom_site_label_3
_geom_angle
_geom_angle_site_symmetry_1
_geom_angle_site_symmetry_3
_geom_angle_publ_flag
C43 O10 C44 116.3(4) . . ?
C11 N1 C12 107.0(3) . . ?
C11 N1 H4 108(4) . . ?
C12 N1 H4 109(3) . . ?
C22 O6 C23 111.5(4) . . ?
C35 N2 C36 107.9(3) . . ?
C35 N2 H28 115(3) . . ?
C36 N2 H28 111(3) . . ?
C46 O12 C47 115.5(4) . . ?
C19 O4 C20 116.1(5) . . ?
O8 C32 C28 120.5(4) . . ?
O8 C32 C33 120.1(4) . . ?
C28 C32 C33 119.3(4) . . ?
C31 C34 C35 112.2(3) . . ?
C31 C34 C33 114.6(4) . . ?
C35 C34 C33 102.0(3) . . ?
C31 C34 H34 109.2 . . ?
C35 C34 H34 109.2 . . ?
C33 C34 H34 109.2 . . ?
C29 C28 C27 120.2(4) . . ?
C29 C28 C32 120.7(4) . . ?
C27 C28 C32 119.1(4) . . ?
N2 C36 C37 111.5(3) . . ?
N2 C36 C33 102.1(3) . . ?
C37 C36 C33 115.2(3) . . ?
N2 C36 H36 109.2 . . ?
C37 C36 H36 109.2 . . ?
C33 C36 H36 109.2 . . ?
N1 C12 C13 109.5(3) . . ?
N1 C12 C9 103.3(3) . . ?
C13 C12 C9 118.0(3) . . ?
N1 C12 H12 108.6 . . ?
C13 C12 H12 108.6 . . ?
C9 C12 H12 108.6 . . ?
O9 C43 O10 126.8(4) . . ?
O9 C43 C35 125.8(4) . . ?
O10 C43 C35 107.1(3) . . ?
C9 C10 C7 113.8(4) . . ?
C9 C10 C11 101.1(3) . . ?
C7 C10 C11 109.6(4) . . ?
C9 C10 H10 110.7 . . ?
C7 C10 H10 110.7 . . ?
C11 C10 H10 110.7 . . ?
N1 C11 C22 110.5(3) . . ?
N1 C11 C19 112.0(4) . . ?
C22 C11 C19 105.1(3) . . ?
N1 C11 C10 99.7(3) . . ?
C22 C11 C10 117.2(4) . . ?
C19 C11 C10 112.5(3) . . ?
C32 C33 C34 116.6(3) . . ?
C32 C33 C36 115.1(3) . . ?
C34 C33 C36 104.3(3) . . ?
C32 C33 H33 106.7 . . ?
C34 C33 H33 106.7 . . ?
C36 C33 H33 106.7 . . ?
C30 C29 C28 119.4(4) . . ?
C30 C29 C31 118.8(5) . . ?
C28 C29 C31 121.8(4) . . ?
C38 C37 C42 118.4(5) . . ?
C38 C37 C36 120.1(4) . . ?
C42 C37 C36 121.5(5) . . ?
N2 C35 C43 111.3(3) . . ?
N2 C35 C34 99.4(3) . . ?
C43 C35 C34 116.6(3) . . ?
N2 C35 C46 114.5(3) . . ?
C43 C35 C46 105.6(3) . . ?
C34 C35 C46 109.6(3) . . ?
C3 C4 C5 120.0(4) . . ?
C3 C4 C8 119.7(4) . . ?
C5 C4 C8 120.3(4) . . ?
O2 C8 C4 121.1(4) . . ?
O2 C8 C9 119.7(4) . . ?
C4 C8 C9 119.2(4) . . ?
C4 C5 C6 118.2(5) . . ?
C4 C5 C7 122.8(4) . . ?
C6 C5 C7 118.9(4) . . ?
O5 C22 O6 125.9(5) . . ?
O5 C22 C11 124.5(4) . . ?
O6 C22 C11 109.2(4) . . ?
C18 C13 C14 118.6(5) . . ?
C18 C13 C12 120.5(4) . . ?
C14 C13 C12 120.9(5) . . ?
C1 C6 C5 119.3(5) . . ?
C1 C6 H6 120.3 . . ?
C5 C6 H6 120.3 . . ?
C8 C9 C10 115.5(3) . . ?
C8 C9 C12 115.1(3) . . ?
C10 C9 C12 105.3(3) . . ?
C8 C9 H9 106.8 . . ?
C10 C9 H9 106.8 . . ?
C12 C9 H9 106.8 . . ?
C25 C30 C29 119.4(6) . . ?
C25 C30 H30 120.3 . . ?
C29 C30 H30 120.3 . . ?
O11 C46 O12 124.4(4) . . ?
O11 C46 C35 124.7(4) . . ?
O12 C46 C35 110.9(4) . . ?
C13 C18 C17 122.5(6) . . ?
C13 C18 H18 118.8 . . ?
C17 C18 H18 118.8 . . ?
C39 C38 C37 120.6(6) . . ?
C39 C38 H38 119.7 . . ?
C37 C38 H38 119.7 . . ?
C2 C3 C4 120.9(5) . . ?
C2 C3 H3 119.6 . . ?
C4 C3 H3 119.6 . . ?
C30 C25 C26 121.6(5) . . ?
C30 C25 H25 119.2 . . ?
C26 C25 H25 119.2 . . ?
O10 C44 C45 107.5(4) . . ?
O10 C44 H44A 110.2 . . ?
C45 C44 H44A 110.2 . . ?
O10 C44 H44B 110.2 . . ?
C45 C44 H44B 110.2 . . ?
H44A C44 H44B 108.5 . . ?
O1 C7 C5 120.9(5) . . ?
O1 C7 C10 120.3(5) . . ?
C5 C7 C10 118.7(4) . . ?
C41 C40 C39 119.9(6) . . ?
C41 C40 H40 120.1 . . ?
C39 C40 H40 120.1 . . ?
C25 C26 C27 120.0(5) . . ?
C25 C26 H26 120.0 . . ?
C27 C26 H26 120.0 . . ?
C40 C41 C42 120.8(6) . . ?
C40 C41 Cl3 118.7(5) . . ?
C42 C41 Cl3 120.5(7) . . ?
O3 C19 O4 124.4(5) . . ?
O3 C19 C11 121.7(4) . . ?
O4 C19 C11 113.9(4) . . ?
C17 C16 C15 120.6(6) . . ?
C17 C16 H16 119.7 . . ?
C15 C16 H16 119.7 . . ?
O12 C47 C48 112.6(5) . . ?
O12 C47 H47A 109.1 . . ?
C48 C47 H47A 109.1 . . ?
O12 C47 H47B 109.1 . . ?
C48 C47 H47B 109.1 . . ?
H47A C47 H47B 107.8 . . ?
C47 C48 H48A 109.5 . . ?
C47 C48 H48B 109.5 . . ?
H48A C48 H48B 109.5 . . ?
C47 C48 H48C 109.5 . . ?
H48A C48 H48C 109.5 . . ?
H48B C48 H48C 109.5 . . ?
O7 C31 C29 120.7(4) . . ?
O7 C31 C34 121.5(4) . . ?
C29 C31 C34 117.6(4) . . ?
C2 C1 C6 122.0(5) . . ?
C2 C1 H1 119.0 . . ?
C6 C1 H1 119.0 . . ?
C41 C42 C37 119.9(6) . . ?
C41 C42 Cl4 119.6(5) . . ?
C37 C42 Cl4 120.5(4) . . ?
C26 C27 C28 119.4(5) . . ?
C26 C27 H27 120.3 . . ?
C28 C27 H27 120.3 . . ?
C16 C15 C14 120.5(6) . . ?
C16 C15 Cl1 120.0(6) . . ?
C14 C15 Cl1 119.4(7) . . ?
C16 C17 C18 119.4(7) . . ?
C16 C17 H17 120.3 . . ?
C18 C17 H17 120.3 . . ?
O6 C23 C24 105.8(5) . . ?
O6 C23 H23A 110.6 . . ?
C24 C23 H23A 110.6 . . ?
O6 C23 H23B 110.6 . . ?
C24 C23 H23B 110.6 . . ?
H23A C23 H23B 108.7 . . ?
C38 C39 C40 120.4(7) . . ?
C38 C39 H39 119.8 . . ?
C40 C39 H39 119.8 . . ?
C1 C2 C3 119.6(5) . . ?
C1 C2 H2 120.2 . . ?
C3 C2 H2 120.2 . . ?
C13 C14 C15 118.4(6) . . ?
C13 C14 Cl2 121.4(4) . . ?
C15 C14 Cl2 120.2(5) . . ?
C44 C45 H45A 109.5 . . ?
C44 C45 H45B 109.5 . . ?
H45A C45 H45B 109.5 . . ?
C44 C45 H45C 109.5 . . ?
H45A C45 H45C 109.5 . . ?
H45B C45 H45C 109.5 . . ?
C23 C24 H24A 109.5 . . ?
C23 C24 H24B 109.5 . . ?
H24A C24 H24B 109.5 . . ?
C23 C24 H24C 109.5 . . ?
H24A C24 H24C 109.5 . . ?
H24B C24 H24C 109.5 . . ?
O4 C20 C21 107.2(6) . . ?
O4 C20 H20A 110.3 . . ?
C21 C20 H20A 110.3 . . ?
O4 C20 H20B 110.3 . . ?
C21 C20 H20B 110.3 . . ?
H20A C20 H20B 108.5 . . ?
C20 C21 H21A 109.5 . . ?
C20 C21 H21B 109.5 . . ?
H21A C21 H21B 109.5 . . ?
C20 C21 H21C 109.5 . . ?
H21A C21 H21C 109.5 . . ?
H21B C21 H21C 109.5 . . ?

loop_
_geom_bond_atom_site_label_1
_geom_bond_atom_site_label_2
_geom_bond_distance
_geom_bond_site_symmetry_2
_geom_bond_publ_flag
Cl2 C14 1.712(7) . ?
Cl4 C42 1.733(7) . ?
Cl1 C15 1.731(7) . ?
Cl3 C41 1.730(7) . ?
O10 C43 1.331(6) . ?
O10 C44 1.455(6) . ?
O2 C8 1.217(5) . ?
N1 C11 1.440(5) . ?
N1 C12 1.467(6) . ?
N1 H4 0.90(3) . ?
O6 C22 1.308(6) . ?
O6 C23 1.467(7) . ?
O9 C43 1.187(5) . ?
N2 C35 1.450(5) . ?
N2 C36 1.462(5) . ?
N2 H28 0.85(3) . ?
O12 C46 1.291(6) . ?
O12 C47 1.475(6) . ?
O8 C32 1.217(5) . ?
O4 C19 1.317(6) . ?
O4 C20 1.445(8) . ?
C32 C28 1.494(6) . ?
C32 C33 1.496(6) . ?
C34 C31 1.507(6) . ?
C34 C35 1.535(6) . ?
C34 C33 1.537(6) . ?
C34 H34 0.9800 . ?
C28 C29 1.398(6) . ?
C28 C27 1.401(6) . ?
O11 C46 1.198(6) . ?
C36 C37 1.501(6) . ?
C36 C33 1.590(5) . ?
C36 H36 0.9800 . ?
C12 C13 1.525(6) . ?
C12 C9 1.542(4) . ?
C12 H12 0.9800 . ?
O5 C22 1.186(6) . ?
C43 C35 1.529(6) . ?
C10 C9 1.533(6) . ?
C10 C7 1.537(7) . ?
C10 C11 1.546(6) . ?
C10 H10 0.9800 . ?
C11 C22 1.524(6) . ?
C11 C19 1.543(6) . ?
C33 H33 0.9800 . ?
C29 C30 1.397(7) . ?
C29 C31 1.476(7) . ?
C37 C38 1.388(7) . ?
C37 C42 1.404(7) . ?
C35 C46 1.553(6) . ?
O7 C31 1.217(6) . ?
C4 C3 1.389(7) . ?
C4 C5 1.395(6) . ?
C4 C8 1.477(6) . ?
C8 C9 1.509(6) . ?
C5 C6 1.416(7) . ?
C5 C7 1.460(7) . ?
C13 C18 1.371(7) . ?
C13 C14 1.399(7) . ?
C6 C1 1.373(8) . ?
C6 H6 0.9300 . ?
C9 H9 0.9800 . ?
C30 C25 1.373(8) . ?
C30 H30 0.9300 . ?
C18 C17 1.379(7) . ?
C18 H18 0.9300 . ?
C38 C39 1.375(8) . ?
C38 H38 0.9300 . ?
C3 C2 1.366(7) . ?
C3 H3 0.9300 . ?
O1 C7 1.210(6) . ?
C25 C26 1.379(9) . ?
C25 H25 0.9300 . ?
C44 C45 1.517(4) . ?
C44 H44A 0.9700 . ?
C44 H44B 0.9700 . ?
C40 C41 1.357(11) . ?
C40 C39 1.382(11) . ?
C40 H40 0.9300 . ?
C26 C27 1.380(8) . ?
C26 H26 0.9300 . ?
C41 C42 1.386(8) . ?
C19 O3 1.194(6) . ?
C16 C17 1.354(11) . ?
C16 C15 1.375(11) . ?
C16 H16 0.9300 . ?
C47 C48 1.510(6) . ?
C47 H47A 0.9700 . ?
C47 H47B 0.9700 . ?
C48 H48A 0.9600 . ?
C48 H48B 0.9600 . ?
C48 H48C 0.9600 . ?
C1 C2 1.355(9) . ?
C1 H1 0.9300 . ?
C27 H27 0.9300 . ?
C15 C14 1.415(9) . ?
C17 H17 0.9300 . ?
C23 C24 1.511(5) . ?
C23 H23A 0.9700 . ?
C23 H23B 0.9700 . ?
C39 H39 0.9300 . ?
C2 H2 0.9300 . ?
C45 H45A 0.9600 . ?
C45 H45B 0.9600 . ?
C45 H45C 0.9600 . ?
C24 H24A 0.9600 . ?
C24 H24B 0.9600 . ?
C24 H24C 0.9600 . ?
C20 C21 1.505(6) . ?
C20 H20A 0.9700 . ?
C20 H20B 0.9700 . ?
C21 H21A 0.9600 . ?
C21 H21B 0.9600 . ?
C21 H21C 0.9600 . ?

loop_
_geom_torsion_atom_site_label_1
_geom_torsion_atom_site_label_2
_geom_torsion_atom_site_label_3
_geom_torsion_atom_site_label_4
_geom_torsion
_geom_torsion_site_symmetry_1
_geom_torsion_site_symmetry_2
_geom_torsion_site_symmetry_3
_geom_torsion_site_symmetry_4
_geom_torsion_publ_flag
O8 C32 C28 C29 -177.3(4) . . . . ?
C33 C32 C28 C29 2.9(6) . . . . ?
O8 C32 C28 C27 1.5(7) . . . . ?
C33 C32 C28 C27 -178.4(4) . . . . ?
C35 N2 C36 C37 155.4(3) . . . . ?
C35 N2 C36 C33 31.8(4) . . . . ?
C11 N1 C12 C13 158.3(3) . . . . ?
C11 N1 C12 C9 31.7(4) . . . . ?
C44 O10 C43 O9 0.6(7) . . . . ?
C44 O10 C43 C35 175.4(4) . . . . ?
C12 N1 C11 C22 -172.2(4) . . . . ?
C12 N1 C11 C19 70.9(4) . . . . ?
C12 N1 C11 C10 -48.2(4) . . . . ?
C9 C10 C11 N1 44.3(4) . . . . ?
C7 C10 C11 N1 -76.1(4) . . . . ?
C9 C10 C11 C22 163.4(3) . . . . ?
C7 C10 C11 C22 43.0(5) . . . . ?
C9 C10 C11 C19 -74.5(4) . . . . ?
C7 C10 C11 C19 165.0(4) . . . . ?
O8 C32 C33 C34 -164.6(4) . . . . ?
C28 C32 C33 C34 15.2(5) . . . . ?
O8 C32 C33 C36 72.8(5) . . . . ?
C28 C32 C33 C36 -107.4(4) . . . . ?
C31 C34 C33 C32 -33.1(5) . . . . ?
C35 C34 C33 C32 -154.6(3) . . . . ?
C31 C34 C33 C36 95.0(4) . . . . ?
C35 C34 C33 C36 -26.5(4) . . . . ?
N2 C36 C33 C32 127.5(4) . . . . ?
C37 C36 C33 C32 6.4(5) . . . . ?
N2 C36 C33 C34 -1.6(4) . . . . ?
C37 C36 C33 C34 -122.6(4) . . . . ?
C27 C28 C29 C30 -0.7(7) . . . . ?
C32 C28 C29 C30 178.0(4) . . . . ?
C27 C28 C29 C31 179.1(4) . . . . ?
C32 C28 C29 C31 -2.1(6) . . . . ?
N2 C36 C37 C38 -38.3(5) . . . . ?
C33 C36 C37 C38 77.5(5) . . . . ?
N2 C36 C37 C42 141.0(4) . . . . ?
C33 C36 C37 C42 -103.2(5) . . . . ?
C36 N2 C35 C43 -172.7(3) . . . . ?
C36 N2 C35 C34 -49.2(4) . . . . ?
C36 N2 C35 C46 67.5(4) . . . . ?
O9 C43 C35 N2 -7.8(6) . . . . ?
O10 C43 C35 N2 177.3(3) . . . . ?
O9 C43 C35 C34 -120.9(5) . . . . ?
O10 C43 C35 C34 64.2(5) . . . . ?
O9 C43 C35 C46 117.1(5) . . . . ?
O10 C43 C35 C46 -57.8(4) . . . . ?
C31 C34 C35 N2 -78.1(4) . . . . ?
C33 C34 C35 N2 45.1(4) . . . . ?
C31 C34 C35 C43 41.6(5) . . . . ?
C33 C34 C35 C43 164.8(3) . . . . ?
C31 C34 C35 C46 161.5(4) . . . . ?
C33 C34 C35 C46 -75.3(4) . . . . ?
C3 C4 C8 O2 -6.4(6) . . . . ?
C5 C4 C8 O2 175.2(4) . . . . ?
C3 C4 C8 C9 171.9(4) . . . . ?
C5 C4 C8 C9 -6.5(6) . . . . ?
C3 C4 C5 C6 -2.0(7) . . . . ?
C8 C4 C5 C6 176.4(4) . . . . ?
C3 C4 C5 C7 176.3(5) . . . . ?
C8 C4 C5 C7 -5.2(7) . . . . ?
C23 O6 C22 O5 2.4(8) . . . . ?
C23 O6 C22 C11 175.0(4) . . . . ?
N1 C11 C22 O5 -4.7(7) . . . . ?
C19 C11 C22 O5 116.3(5) . . . . ?
C10 C11 C22 O5 -117.9(6) . . . . ?
N1 C11 C22 O6 -177.5(4) . . . . ?
C19 C11 C22 O6 -56.4(5) . . . . ?
C10 C11 C22 O6 69.3(5) . . . . ?
N1 C12 C13 C18 -33.9(5) . . . . ?
C9 C12 C13 C18 83.8(5) . . . . ?
N1 C12 C13 C14 144.3(4) . . . . ?
C9 C12 C13 C14 -98.0(5) . . . . ?
C4 C5 C6 C1 1.1(7) . . . . ?
C7 C5 C6 C1 -177.3(5) . . . . ?
O2 C8 C9 C10 -153.8(4) . . . . ?
C4 C8 C9 C10 27.9(5) . . . . ?
O2 C8 C9 C12 83.1(5) . . . . ?
C4 C8 C9 C12 -95.2(4) . . . . ?
C7 C10 C9 C8 -36.5(5) . . . . ?
C11 C10 C9 C8 -153.9(3) . . . . ?
C7 C10 C9 C12 91.6(4) . . . . ?
C11 C10 C9 C12 -25.8(4) . . . . ?
N1 C12 C9 C8 126.7(4) . . . . ?
C13 C12 C9 C8 5.7(6) . . . . ?
N1 C12 C9 C10 -1.7(4) . . . . ?
C13 C12 C9 C10 -122.7(4) . . . . ?
C28 C29 C30 C25 0.4(7) . . . . ?
C31 C29 C30 C25 -179.4(5) . . . . ?
C47 O12 C46 O11 -12.8(8) . . . . ?
C47 O12 C46 C35 168.9(4) . . . . ?
N2 C35 C46 O11 -111.8(5) . . . . ?
C43 C35 C46 O11 125.3(5) . . . . ?
C34 C35 C46 O11 -1.2(6) . . . . ?
N2 C35 C46 O12 66.4(5) . . . . ?
C43 C35 C46 O12 -56.4(5) . . . . ?
C34 C35 C46 O12 177.1(4) . . . . ?
C14 C13 C18 C17 -1.8(7) . . . . ?
C12 C13 C18 C17 176.4(4) . . . . ?
C42 C37 C38 C39 1.1(7) . . . . ?
C36 C37 C38 C39 -179.6(5) . . . . ?
C5 C4 C3 C2 0.7(8) . . . . ?
C8 C4 C3 C2 -177.8(5) . . . . ?
C29 C30 C25 C26 1.5(8) . . . . ?
C43 O10 C44 C45 164.5(4) . . . . ?
C4 C5 C7 O1 177.9(6) . . . . ?
C6 C5 C7 O1 -3.7(8) . . . . ?
C4 C5 C7 C10 -5.4(7) . . . . ?
C6 C5 C7 C10 173.0(4) . . . . ?
C9 C10 C7 O1 -157.1(6) . . . . ?
C11 C10 C7 O1 -44.7(7) . . . . ?
C9 C10 C7 C5 26.1(6) . . . . ?
C11 C10 C7 C5 138.5(4) . . . . ?
C30 C25 C26 C27 -3.1(9) . . . . ?
C39 C40 C41 C42 -0.2(10) . . . . ?
C39 C40 C41 Cl3 -179.2(5) . . . . ?
C20 O4 C19 O3 2.8(8) . . . . ?
C20 O4 C19 C11 -176.6(4) . . . . ?
N1 C11 C19 O3 45.7(6) . . . . ?
C22 C11 C19 O3 -74.3(6) . . . . ?
C10 C11 C19 O3 157.0(5) . . . . ?
N1 C11 C19 O4 -134.9(4) . . . . ?
C22 C11 C19 O4 105.0(5) . . . . ?
C10 C11 C19 O4 -23.6(6) . . . . ?
C46 O12 C47 C48 -70.7(7) . . . . ?
C30 C29 C31 O7 -14.2(7) . . . . ?
C28 C29 C31 O7 165.9(5) . . . . ?
C30 C29 C31 C34 162.6(4) . . . . ?
C28 C29 C31 C34 -17.2(6) . . . . ?
C35 C34 C31 O7 -33.1(6) . . . . ?
C33 C34 C31 O7 -148.9(5) . . . . ?
C35 C34 C31 C29 150.0(4) . . . . ?
C33 C34 C31 C29 34.3(5) . . . . ?
C5 C6 C1 C2 1.2(9) . . . . ?
C40 C41 C42 C37 0.1(8) . . . . ?
Cl3 C41 C42 C37 179.1(4) . . . . ?
C40 C41 C42 Cl4 179.1(5) . . . . ?
Cl3 C41 C42 Cl4 -1.9(6) . . . . ?
C38 C37 C42 C41 -0.5(7) . . . . ?
C36 C37 C42 C41 -179.8(4) . . . . ?
C38 C37 C42 Cl4 -179.5(4) . . . . ?
C36 C37 C42 Cl4 1.2(6) . . . . ?
C25 C26 C27 C28 2.7(8) . . . . ?
C29 C28 C27 C26 -0.8(7) . . . . ?
C32 C28 C27 C26 -179.6(4) . . . . ?
C17 C16 C15 C14 0.8(9) . . . . ?
C17 C16 C15 Cl1 -176.9(5) . . . . ?
C15 C16 C17 C18 0.3(9) . . . . ?
C13 C18 C17 C16 0.3(8) . . . . ?
C22 O6 C23 C24 -169.1(5) . . . . ?
C37 C38 C39 C40 -1.2(9) . . . . ?
C41 C40 C39 C38 0.8(10) . . . . ?
C6 C1 C2 C3 -2.6(10) . . . . ?
C4 C3 C2 C1 1.7(9) . . . . ?
C18 C13 C14 C15 2.8(6) . . . . ?
C12 C13 C14 C15 -175.4(4) . . . . ?
C18 C13 C14 Cl2 -177.2(4) . . . . ?
C12 C13 C14 Cl2 4.5(6) . . . . ?
C16 C15 C14 C13 -2.4(8) . . . . ?
Cl1 C15 C14 C13 175.3(3) . . . . ?
C16 C15 C14 Cl2 177.7(5) . . . . ?
Cl1 C15 C14 Cl2 -4.6(6) . . . . ?
C19 O4 C20 C21 99.8(7) . . . . ?

loop_
_cod_related_entry_id
_cod_related_entry_database
_cod_related_entry_code
1 ChemSpider 30653176
